data_7219421
loop_
_publ_author_name
'Paramasivan Thirumalai, Perumal'
'K, Parthasarathy'
'C, Praveen'
'P, Senthil Kumar'
'C, Balachandran'

_publ_section_title
;
 Cu(OTf)2 catalyzed three component strategy for the synthesis of
 thienopyridine containing spirooxindoles and their cytotoxic evaluation
;
_journal_name_full 'RSC Adv.'
_journal_paper_doi 10.1039/C4RA16605A
_journal_year 2015
_chemical_formula_sum 'C52 H38 F4 N8 O6 S2'
_chemical_formula_weight 1011.02
_chemical_name_systematic
;
 ?
;
_space_group_IT_number 2
_symmetry_cell_setting triclinic
_symmetry_space_group_name_Hall '-P 1'
_symmetry_space_group_name_H-M 'P -1'
_atom_sites_solution_hydrogens geom
_atom_sites_solution_primary direct
_atom_sites_solution_secondary difmap
_audit_creation_method SHELXL-97
_audit_update_record
;
2013-04-29 deposited with the CCDC.
2015-01-28 downloaded from the CCDC.
;
_cell_angle_alpha 66.206(2)
_cell_angle_beta 88.780(2)
_cell_angle_gamma 81.531(2)
_cell_formula_units_Z 2
_cell_length_a 12.8051(5)
_cell_length_b 12.8767(5)
_cell_length_c 15.6983(6)
_cell_measurement_reflns_used 9925
_cell_measurement_temperature 298(2)
_cell_measurement_theta_max 29.16
_cell_measurement_theta_min 2.19
_cell_volume 2340.53(16)
_computing_cell_refinement 'Bruker SMART'
_computing_data_collection 'Bruker SMART'
_computing_data_reduction 'Bruker SAINT'
_computing_molecular_graphics 'Bruker SHELXTL'
_computing_publication_material 'Bruker SHELXTL'
_computing_structure_refinement 'SHELXL-97 (Sheldrick, 1997)'
_computing_structure_solution 'SHELXS-97 (Sheldrick, 1990)'
_diffrn_ambient_temperature 298(2)
_diffrn_measured_fraction_theta_full 0.964
_diffrn_measured_fraction_theta_max 0.964
_diffrn_measurement_device_type 'CCD area detector'
_diffrn_measurement_method 'phi and omega scans'
_diffrn_radiation_monochromator graphite
_diffrn_radiation_source 'fine-focus sealed tube'
_diffrn_radiation_type MoK\a
_diffrn_radiation_wavelength 0.71073
_diffrn_reflns_av_R_equivalents 0.0367
_diffrn_reflns_av_sigmaI/netI 0.0383
_diffrn_reflns_limit_h_max 15
_diffrn_reflns_limit_h_min -15
_diffrn_reflns_limit_k_max 15
_diffrn_reflns_limit_k_min -15
_diffrn_reflns_limit_l_max 18
_diffrn_reflns_limit_l_min -18
_diffrn_reflns_number 26180
_diffrn_reflns_theta_full 25.00
_diffrn_reflns_theta_max 25.00
_diffrn_reflns_theta_min 1.42
_exptl_absorpt_coefficient_mu 0.192
_exptl_absorpt_correction_type none
_exptl_crystal_density_diffrn 1.435
_exptl_crystal_density_meas 0
_exptl_crystal_density_method 'not measured'
_exptl_crystal_F_000 1044
_refine_diff_density_max 0.971
_refine_diff_density_min -0.486
_refine_diff_density_rms 0.068
_refine_ls_extinction_method none
_refine_ls_goodness_of_fit_ref 1.349
_refine_ls_hydrogen_treatment mixed
_refine_ls_matrix_type full
_refine_ls_number_parameters 664
_refine_ls_number_reflns 7948
_refine_ls_number_restraints 3
_refine_ls_restrained_S_all 1.352
_refine_ls_R_factor_all 0.0977
_refine_ls_R_factor_gt 0.0628
_refine_ls_shift/su_max 0.000
_refine_ls_shift/su_mean 0.000
_refine_ls_structure_factor_coef Fsqd
_refine_ls_weighting_details 'calc w=1/[\s^2^(Fo^2^)+(0.1000P)^2^+0.5740P] where P=(Fo^2^+2Fc^2^)/3'
_refine_ls_weighting_scheme calc
_refine_ls_wR_factor_gt 0.1751
_refine_ls_wR_factor_ref 0.2157
_reflns_number_gt 5439
_reflns_number_total 7948
_reflns_threshold_expression >2sigma(I)
_cod_data_source_file c4ra16605a2.cif
_cod_data_source_block new
_cod_depositor_comments
;
The following automatic conversions were performed:

'_symmetry_cell_setting' value 'Triclinic' changed to 'triclinic'
according to
/usr/data/users/saulius/crontab/automatic-downloads/rss-feeds/RSC/lib/dictionaries/cif_core.dic
dictionary named 'cif_core.dic' version 2.4.2 from 2011-04-26.

Automatic conversion script
Id: cif_fix_values 3008 2015-01-20 13:52:24Z robertas 
;
_cod_original_sg_symbol_H-M P-1
_cod_database_code 7219421

loop_
_symmetry_equiv_pos_as_xyz
'x, y, z'
'-x, -y, -z'

loop_
_atom_site_label
_atom_site_type_symbol
_atom_site_fract_x
_atom_site_fract_y
_atom_site_fract_z
_atom_site_U_iso_or_equiv
_atom_site_adp_type
_atom_site_occupancy
_atom_site_symmetry_multiplicity
_atom_site_calc_flag
_atom_site_refinement_flags
_atom_site_disorder_assembly
_atom_site_disorder_group
C1A C 0.5740(3) 0.8176(4) 0.7537(3) 0.0591(11) Uani 1 1 d . . .
H1A H 0.6155 0.7959 0.8077 0.071 Uiso 1 1 calc R . .
C2A C 0.5263(3) 0.9287(4) 0.7067(3) 0.0582(11) Uani 1 1 d . . .
H2A H 0.5369 0.9837 0.7285 0.070 Uiso 1 1 calc R . .
C3A C 0.4627(3) 0.9609(3) 0.6276(3) 0.0550(10) Uani 1 1 d . . .
H3A H 0.4309 1.0369 0.5970 0.066 Uiso 1 1 calc R . .
C4A C 0.4461(3) 0.8802(3) 0.5935(3) 0.0460(9) Uani 1 1 d . . .
H4A H 0.4025 0.9014 0.5407 0.055 Uiso 1 1 calc R . .
C5A C 0.4947(3) 0.7691(3) 0.6385(2) 0.0364(8) Uani 1 1 d . . .
C6A C 0.4955(2) 0.6640(3) 0.6168(2) 0.0366(8) Uani 1 1 d . . .
C7A C 0.5737(3) 0.5736(3) 0.6951(3) 0.0453(9) Uani 1 1 d . . .
C8A C 0.5583(3) 0.7389(3) 0.7178(3) 0.0476(9) Uani 1 1 d . . .
C9A C 0.3878(2) 0.6258(3) 0.6233(2) 0.0373(8) Uani 1 1 d . . .
C10A C 0.3364(3) 0.6133(3) 0.5545(2) 0.0388(8) Uani 1 1 d . . .
C11A C 0.4789(3) 0.6612(3) 0.4603(2) 0.0412(8) Uani 1 1 d . . .
C12A C 0.6488(3) 0.7120(3) 0.4003(3) 0.0435(8) Uani 1 1 d . . .
C13A C 0.7466(3) 0.7398(4) 0.3468(3) 0.0536(10) Uani 1 1 d . . .
H13A H 0.7279 0.7899 0.2821 0.064 Uiso 1 1 calc R . .
H13B H 0.7895 0.6699 0.3490 0.064 Uiso 1 1 calc R . .
C14A C 0.8077(3) 0.7989(4) 0.3910(3) 0.0555(10) Uani 1 1 d . . .
H14A H 0.8763 0.8073 0.3637 0.067 Uiso 1 1 calc R . .
H14B H 0.7699 0.8751 0.3780 0.067 Uiso 1 1 calc R . .
C15A C 0.7214(3) 0.7327(3) 0.5374(3) 0.0449(9) Uani 1 1 d . . .
H15A H 0.6992 0.8068 0.5398 0.054 Uiso 1 1 calc R . .
H15B H 0.7308 0.6751 0.6009 0.054 Uiso 1 1 calc R . .
C16A C 0.6373(3) 0.7071(3) 0.4873(2) 0.0394(8) Uani 1 1 d . . .
C17A C 0.5358(2) 0.6779(3) 0.5232(2) 0.0369(8) Uani 1 1 d . . .
C18A C 0.3369(3) 0.6007(4) 0.7082(3) 0.0520(10) Uani 1 1 d . . .
C19A C 0.9019(3) 0.7714(4) 0.5344(3) 0.0571(10) Uani 1 1 d . . .
H19A H 0.9662 0.7728 0.5003 0.069 Uiso 1 1 calc R . .
H19B H 0.9181 0.7146 0.5976 0.069 Uiso 1 1 calc R . .
C20A C 0.8712(3) 0.8879(3) 0.5376(3) 0.0494(9) Uani 1 1 d . . .
C21A C 0.8848(3) 0.9896(4) 0.4650(3) 0.0541(10) Uani 1 1 d . . .
C22A C 0.8540(3) 1.0968(4) 0.4647(4) 0.0685(13) Uani 1 1 d . . .
H22A H 0.8648 1.1628 0.4135 0.082 Uiso 1 1 calc R . .
C23A C 0.8073(4) 1.1033(5) 0.5417(4) 0.0760(14) Uani 1 1 d . . .
H23A H 0.7850 1.1748 0.5428 0.091 Uiso 1 1 calc R . .
C24A C 0.7926(4) 1.0057(5) 0.6175(4) 0.0759(14) Uani 1 1 d . . .
H24A H 0.7613 1.0102 0.6702 0.091 Uiso 1 1 calc R . .
C25A C 0.8253(3) 0.9018(4) 0.6136(3) 0.0602(11) Uani 1 1 d . . .
C1B C 1.0207(3) 0.1473(3) 0.8875(3) 0.0495(9) Uani 1 1 d . . .
H1B H 1.0717 0.1242 0.9354 0.059 Uiso 1 1 calc R . .
C2B C 1.0105(3) 0.0798(4) 0.8390(3) 0.0634(12) Uani 1 1 d . . .
H2B H 1.0536 0.0091 0.8562 0.076 Uiso 1 1 calc R . .
C3B C 0.9377(3) 0.1158(4) 0.7661(3) 0.0620(12) Uani 1 1 d . . .
H3B H 0.9341 0.0701 0.7333 0.074 Uiso 1 1 calc R . .
C4B C 0.8699(3) 0.2180(4) 0.7403(3) 0.0566(11) Uani 1 1 d . . .
H4B H 0.8205 0.2421 0.6910 0.068 Uiso 1 1 calc R . .
C5B C 0.8783(3) 0.2833(3) 0.7905(2) 0.0424(8) Uani 1 1 d . . .
C6B C 0.8429(3) 0.4210(3) 0.8469(2) 0.0417(8) Uani 1 1 d . . .
C7B C 0.9415(2) 0.3384(3) 0.9045(2) 0.0358(8) Uani 1 1 d . . .
C8B C 0.9533(2) 0.2492(3) 0.8629(2) 0.0365(8) Uani 1 1 d . . .
C9B C 1.0362(2) 0.4027(3) 0.8891(2) 0.0373(8) Uani 1 1 d . . .
C10B C 1.0900(3) 0.4114(3) 0.9583(2) 0.0378(8) Uani 1 1 d . . .
C11B C 0.9815(3) 0.3031(3) 1.0686(2) 0.0392(8) Uani 1 1 d . . .
C12B C 0.8376(3) 0.2024(3) 1.1441(3) 0.0442(8) Uani 1 1 d . . .
C13B C 0.7590(3) 0.1372(4) 1.2083(3) 0.0577(11) Uani 1 1 d . . .
H13C H 0.7068 0.1895 1.2231 0.069 Uiso 1 1 calc R . .
H13D H 0.7946 0.0810 1.2659 0.069 Uiso 1 1 calc R . .
C14B C 0.7059(3) 0.0776(4) 1.1590(3) 0.0572(11) Uani 1 1 d . . .
H14C H 0.7561 0.0156 1.1550 0.069 Uiso 1 1 calc R . .
H14D H 0.6474 0.0446 1.1948 0.069 Uiso 1 1 calc R . .
C15B C 0.7538(3) 0.1963(3) 1.0050(3) 0.0449(9) Uani 1 1 d . . .
H15C H 0.7262 0.2611 0.9483 0.054 Uiso 1 1 calc R . .
H15D H 0.7866 0.1348 0.9881 0.054 Uiso 1 1 calc R . .
C16B C 0.8353(3) 0.2308(3) 1.0516(2) 0.0382(8) Uani 1 1 d . . .
C17B C 0.9200(2) 0.2914(3) 1.0059(2) 0.0336(7) Uani 1 1 d . . .
C18B C 1.0657(3) 0.4559(3) 0.7967(3) 0.0497(9) Uani 1 1 d . . .
C19B C 0.5904(3) 0.1175(4) 1.0248(3) 0.0552(10) Uani 1 1 d . . .
H19C H 0.5606 0.1803 0.9678 0.066 Uiso 1 1 calc R . .
H19D H 0.5334 0.0970 1.0673 0.066 Uiso 1 1 calc R . .
C20B C 0.6327(3) 0.0154(4) 1.0025(3) 0.0500(10) Uani 1 1 d . . .
C21B C 0.6381(4) -0.0965(4) 1.0653(3) 0.0649(12) Uani 1 1 d . . .
C22B C 0.6816(5) -0.1906(5) 1.0483(5) 0.0943(19) Uani 1 1 d . . .
H22B H 0.6843 -0.2650 1.0936 0.113 Uiso 1 1 calc R . .
C23B C 0.7200(5) -0.1704(7) 0.9636(6) 0.105(2) Uani 1 1 d . . .
H23B H 0.7505 -0.2327 0.9512 0.126 Uiso 1 1 calc R . .
C24B C 0.7163(4) -0.0627(7) 0.8951(5) 0.0937(19) Uani 1 1 d . . .
H24B H 0.7424 -0.0510 0.8367 0.112 Uiso 1 1 calc R . .
C25B C 0.6720(3) 0.0284(5) 0.9164(3) 0.0669(12) Uani 1 1 d . . .
F1A F 0.93497(19) 0.9837(2) 0.38974(17) 0.0710(7) Uani 1 1 d . . .
F2A F 0.8124(2) 0.8056(3) 0.68877(18) 0.0861(9) Uani 1 1 d . . .
F1B F 0.5943(3) -0.1148(3) 1.1485(2) 0.0973(10) Uani 1 1 d . . .
F2B F 0.6645(3) 0.1350(3) 0.8497(2) 0.0957(10) Uani 1 1 d . . .
N1A N 0.6022(3) 0.6233(3) 0.7498(3) 0.0589(10) Uani 1 1 d . . .
N2A N 0.2964(3) 0.5794(4) 0.7788(3) 0.0869(14) Uani 1 1 d . . .
N3A N 0.2400(2) 0.5844(3) 0.5570(2) 0.0519(8) Uani 1 1 d . . .
H3A1 H 0.2041 0.5716 0.6063 0.062 Uiso 1 1 calc R . .
H3A2 H 0.2138 0.5786 0.5094 0.062 Uiso 1 1 calc R . .
N4A N 0.8222(2) 0.7341(3) 0.4916(2) 0.0487(8) Uani 1 1 d . . .
N1B N 0.8157(3) 0.3853(3) 0.7820(2) 0.0472(8) Uani 1 1 d . . .
N2B N 1.0882(3) 0.4984(4) 0.7198(3) 0.0801(12) Uani 1 1 d . . .
N3B N 1.1758(2) 0.4636(3) 0.9504(2) 0.0485(8) Uani 1 1 d . . .
H3B1 H 1.2017 0.4960 0.8967 0.058 Uiso 1 1 calc R . .
H3B2 H 1.2046 0.4645 0.9991 0.058 Uiso 1 1 calc R . .
N4B N 0.6672(2) 0.1579(3) 1.0659(2) 0.0502(8) Uani 1 1 d . . .
O3 O 0.8891(4) 0.4930(4) 0.5495(3) 0.0893(11) Uani 1 1 d . . .
O1A O 0.6050(2) 0.4758(2) 0.7028(2) 0.0588(7) Uani 1 1 d . . .
O2A O 0.37837(18) 0.6323(2) 0.46981(17) 0.0491(6) Uani 1 1 d . . .
O1B O 0.7980(2) 0.5032(2) 0.8608(2) 0.0619(8) Uani 1 1 d . . .
O2B O 1.06726(18) 0.3617(2) 1.05010(16) 0.0443(6) Uani 1 1 d . . .
S1A S 0.53963(8) 0.68073(9) 0.35729(7) 0.0509(3) Uani 1 1 d . . .
S1B S 0.94356(8) 0.24525(9) 1.18130(6) 0.0480(3) Uani 1 1 d . . .
C26A C 0.5590(3) 0.4533(4) 0.0375(3) 0.0323(12) Uiso 0.765(8) 1 d PD . 1
O6A O 0.4793(14) 0.4320(15) -0.0118(12) 0.297(8) Uiso 0.765(8) 1 d PD . 1
C27A C 0.6335(10) 0.4987(11) -0.0340(8) 0.158(5) Uiso 0.765(8) 1 d P . 1
C27B C 0.6169(13) 0.6019(14) -0.0493(11) 0.048(5) Uiso 0.235(8) 1 d P A 2
O6B O 0.4700(19) 0.580(3) 0.069(2) 0.177(12) Uiso 0.235(8) 1 d PD A 2
C26B C 0.5402(8) 0.5505(9) 0.0238(7) 0.008(3) Uiso 0.235(8) 1 d PD A 2
H3N H 0.640(3) 0.582(4) 0.797(3) 0.059(13) Uiso 1 1 d . . .
H6N H 0.753(3) 0.415(3) 0.751(2) 0.038(9) Uiso 1 1 d . . .
H4O H 0.949(5) 0.479(5) 0.585(4) 0.11(2) Uiso 1 1 d . . .
H5O H 0.863(6) 0.577(6) 0.530(5) 0.15(3) Uiso 1 1 d . . .

loop_
_atom_site_aniso_label
_atom_site_aniso_U_11
_atom_site_aniso_U_22
_atom_site_aniso_U_33
_atom_site_aniso_U_23
_atom_site_aniso_U_13
_atom_site_aniso_U_12
C1A 0.056(2) 0.075(3) 0.062(3) -0.041(2) 0.001(2) -0.017(2)
C2A 0.054(2) 0.065(3) 0.077(3) -0.047(3) 0.020(2) -0.023(2)
C3A 0.054(2) 0.042(2) 0.074(3) -0.027(2) 0.021(2) -0.0125(18)
C4A 0.0375(19) 0.051(2) 0.049(2) -0.0180(19) 0.0127(17) -0.0117(17)
C5A 0.0315(17) 0.040(2) 0.0399(19) -0.0178(16) 0.0058(15) -0.0095(15)
C6A 0.0273(16) 0.042(2) 0.0397(19) -0.0146(16) -0.0011(15) -0.0082(14)
C7A 0.0379(19) 0.045(2) 0.054(2) -0.0196(19) -0.0074(17) -0.0089(16)
C8A 0.042(2) 0.052(2) 0.054(2) -0.026(2) -0.0023(18) -0.0069(17)
C9A 0.0291(16) 0.042(2) 0.0423(19) -0.0165(16) 0.0029(15) -0.0097(14)
C10A 0.0339(17) 0.040(2) 0.042(2) -0.0138(16) 0.0002(16) -0.0102(15)
C11A 0.0316(17) 0.049(2) 0.046(2) -0.0211(18) 0.0030(16) -0.0107(15)
C12A 0.0385(19) 0.042(2) 0.055(2) -0.0243(18) 0.0096(17) -0.0098(15)
C13A 0.047(2) 0.061(3) 0.060(2) -0.029(2) 0.0115(19) -0.0182(19)
C14A 0.040(2) 0.064(3) 0.067(3) -0.027(2) 0.014(2) -0.0214(18)
C15A 0.0328(18) 0.052(2) 0.052(2) -0.0210(19) 0.0041(17) -0.0127(16)
C16A 0.0303(17) 0.040(2) 0.051(2) -0.0211(17) 0.0034(16) -0.0065(14)
C17A 0.0295(16) 0.040(2) 0.043(2) -0.0189(17) 0.0010(15) -0.0059(14)
C18A 0.046(2) 0.067(3) 0.047(2) -0.021(2) 0.0047(19) -0.0284(19)
C19A 0.0330(19) 0.066(3) 0.073(3) -0.026(2) -0.0008(19) -0.0143(18)
C20A 0.0322(18) 0.059(3) 0.058(2) -0.022(2) -0.0003(18) -0.0170(17)
C21A 0.040(2) 0.071(3) 0.059(3) -0.030(2) 0.0003(19) -0.0214(19)
C22A 0.057(3) 0.068(3) 0.081(3) -0.028(3) -0.020(2) -0.016(2)
C23A 0.060(3) 0.079(4) 0.104(4) -0.055(3) -0.014(3) -0.004(3)
C24A 0.058(3) 0.111(4) 0.086(4) -0.065(4) 0.005(3) -0.021(3)
C25A 0.048(2) 0.082(3) 0.056(3) -0.026(2) 0.002(2) -0.029(2)
C1B 0.0378(19) 0.054(2) 0.060(2) -0.029(2) 0.0016(18) -0.0005(17)
C2B 0.052(2) 0.063(3) 0.089(3) -0.049(3) 0.017(2) -0.004(2)
C3B 0.059(3) 0.077(3) 0.078(3) -0.057(3) 0.020(2) -0.019(2)
C4B 0.058(2) 0.076(3) 0.051(2) -0.040(2) 0.004(2) -0.017(2)
C5B 0.0402(19) 0.053(2) 0.040(2) -0.0245(18) 0.0059(17) -0.0110(16)
C6B 0.0355(18) 0.044(2) 0.049(2) -0.0226(18) -0.0054(16) -0.0040(16)
C7B 0.0325(17) 0.0386(19) 0.0416(19) -0.0218(16) 0.0025(15) -0.0052(14)
C8B 0.0326(17) 0.043(2) 0.0404(19) -0.0224(16) 0.0085(15) -0.0121(15)
C9B 0.0318(17) 0.043(2) 0.042(2) -0.0199(17) 0.0024(15) -0.0099(14)
C10B 0.0355(17) 0.0354(19) 0.045(2) -0.0181(16) 0.0022(16) -0.0062(14)
C11B 0.0337(17) 0.047(2) 0.044(2) -0.0248(17) 0.0044(16) -0.0114(15)
C12B 0.0408(19) 0.052(2) 0.047(2) -0.0255(18) 0.0111(17) -0.0111(16)
C13B 0.056(2) 0.076(3) 0.048(2) -0.028(2) 0.019(2) -0.027(2)
C14B 0.046(2) 0.079(3) 0.057(3) -0.032(2) 0.022(2) -0.030(2)
C15B 0.0384(19) 0.055(2) 0.044(2) -0.0192(18) 0.0074(17) -0.0176(17)
C16B 0.0338(17) 0.044(2) 0.043(2) -0.0231(17) 0.0045(16) -0.0080(15)
C17B 0.0289(16) 0.0388(19) 0.0367(18) -0.0195(16) 0.0028(14) -0.0043(13)
C18B 0.046(2) 0.058(2) 0.049(2) -0.022(2) 0.0028(19) -0.0210(18)
C19B 0.0360(19) 0.069(3) 0.072(3) -0.036(2) 0.0089(19) -0.0192(18)
C20B 0.0335(19) 0.064(3) 0.063(3) -0.034(2) 0.0009(18) -0.0162(17)
C21B 0.060(3) 0.067(3) 0.067(3) -0.022(3) -0.013(2) -0.023(2)
C22B 0.088(4) 0.068(4) 0.125(5) -0.036(4) -0.049(4) -0.006(3)
C23B 0.071(4) 0.111(5) 0.158(7) -0.088(6) -0.037(4) 0.014(4)
C24B 0.060(3) 0.156(6) 0.106(5) -0.093(5) 0.011(3) -0.022(4)
C25B 0.053(2) 0.098(4) 0.069(3) -0.047(3) 0.006(2) -0.029(2)
F1A 0.0628(15) 0.0930(19) 0.0662(15) -0.0335(14) 0.0149(13) -0.0372(13)
F2A 0.088(2) 0.112(2) 0.0601(16) -0.0260(16) 0.0088(15) -0.0495(17)
F1B 0.110(2) 0.096(2) 0.0741(19) -0.0076(16) -0.0059(18) -0.0570(19)
F2B 0.107(2) 0.124(3) 0.0635(17) -0.0311(18) 0.0119(16) -0.062(2)
N1A 0.063(2) 0.053(2) 0.059(2) -0.0243(19) -0.0269(19) 0.0037(18)
N2A 0.075(3) 0.141(4) 0.064(3) -0.048(3) 0.024(2) -0.060(3)
N3A 0.0372(16) 0.075(2) 0.0495(19) -0.0259(17) 0.0063(14) -0.0244(15)
N4A 0.0302(15) 0.058(2) 0.066(2) -0.0309(17) 0.0084(15) -0.0126(14)
N1B 0.0446(18) 0.051(2) 0.0471(19) -0.0229(16) -0.0131(16) 0.0016(15)
N2B 0.089(3) 0.105(3) 0.050(2) -0.025(2) 0.017(2) -0.047(3)
N3B 0.0430(17) 0.060(2) 0.0487(18) -0.0239(16) 0.0038(14) -0.0226(15)
N4B 0.0396(17) 0.065(2) 0.057(2) -0.0329(18) 0.0124(15) -0.0181(15)
O3 0.103(3) 0.076(3) 0.092(3) -0.039(2) -0.023(2) -0.004(2)
O1A 0.0533(16) 0.0462(17) 0.077(2) -0.0257(15) -0.0171(14) -0.0023(13)
O2A 0.0367(13) 0.0736(18) 0.0460(15) -0.0283(14) 0.0036(12) -0.0235(12)
O1B 0.0567(16) 0.0591(18) 0.078(2) -0.0414(16) -0.0238(15) 0.0115(14)
O2B 0.0382(13) 0.0582(16) 0.0435(14) -0.0233(13) 0.0023(11) -0.0200(11)
S1A 0.0476(5) 0.0682(7) 0.0482(6) -0.0307(5) 0.0094(5) -0.0229(5)
S1B 0.0481(5) 0.0638(7) 0.0387(5) -0.0243(5) 0.0045(4) -0.0186(5)

loop_
_atom_type_symbol
_atom_type_description
_atom_type_scat_dispersion_real
_atom_type_scat_dispersion_imag
_atom_type_scat_source
C C 0.0033 0.0016 'International Tables Vol C Tables 4.2.6.8 and 6.1.1.4'
H H 0.0000 0.0000 'International Tables Vol C Tables 4.2.6.8 and 6.1.1.4'
N N 0.0061 0.0033 'International Tables Vol C Tables 4.2.6.8 and 6.1.1.4'
O O 0.0106 0.0060 'International Tables Vol C Tables 4.2.6.8 and 6.1.1.4'
S S 0.1246 0.1234 'International Tables Vol C Tables 4.2.6.8 and 6.1.1.4'
F F 0.0171 0.0103 'International Tables Vol C Tables 4.2.6.8 and 6.1.1.4'

loop_
_geom_angle_atom_site_label_1
_geom_angle_atom_site_label_2
_geom_angle_atom_site_label_3
_geom_angle
_geom_angle_site_symmetry_1
_geom_angle_site_symmetry_3
C2A C1A C8A 117.5(4) . .
C2A C1A H1A 121.2 . .
C8A C1A H1A 121.2 . .
C1A C2A C3A 121.5(4) . .
C1A C2A H2A 119.2 . .
C3A C2A H2A 119.2 . .
C2A C3A C4A 120.1(4) . .
C2A C3A H3A 119.9 . .
C4A C3A H3A 119.9 . .
C5A C4A C3A 119.2(4) . .
C5A C4A H4A 120.4 . .
C3A C4A H4A 120.4 . .
C4A C5A C8A 119.5(3) . .
C4A C5A C6A 131.6(3) . .
C8A C5A C6A 108.9(3) . .
C17A C6A C9A 107.4(3) . .
C17A C6A C5A 114.2(3) . .
C9A C6A C5A 113.2(3) . .
C17A C6A C7A 110.1(3) . .
C9A C6A C7A 111.0(3) . .
C5A C6A C7A 100.9(3) . .
O1A C7A N1A 126.8(4) . .
O1A C7A C6A 125.1(3) . .
N1A C7A C6A 108.1(3) . .
C1A C8A C5A 122.0(4) . .
C1A C8A N1A 128.4(4) . .
C5A C8A N1A 109.6(3) . .
C10A C9A C18A 116.8(3) . .
C10A C9A C6A 125.6(3) . .
C18A C9A C6A 117.6(3) . .
N3A C10A C9A 126.9(3) . .
N3A C10A O2A 110.6(3) . .
C9A C10A O2A 122.5(3) . .
C17A C11A O2A 126.9(3) . .
C17A C11A S1A 115.0(2) . .
O2A C11A S1A 118.2(2) . .
C16A C12A C13A 123.5(3) . .
C16A C12A S1A 113.0(3) . .
C13A C12A S1A 123.4(3) . .
C12A C13A C14A 107.8(3) . .
C12A C13A H13A 110.1 . .
C14A C13A H13A 110.1 . .
C12A C13A H13B 110.1 . .
C14A C13A H13B 110.1 . .
H13A C13A H13B 108.5 . .
N4A C14A C13A 111.5(3) . .
N4A C14A H14A 109.3 . .
C13A C14A H14A 109.3 . .
N4A C14A H14B 109.3 . .
C13A C14A H14B 109.3 . .
H14A C14A H14B 108.0 . .
N4A C15A C16A 111.8(3) . .
N4A C15A H15A 109.3 . .
C16A C15A H15A 109.3 . .
N4A C15A H15B 109.3 . .
C16A C15A H15B 109.3 . .
H15A C15A H15B 107.9 . .
C12A C16A C17A 112.4(3) . .
C12A C16A C15A 122.0(3) . .
C17A C16A C15A 125.6(3) . .
C11A C17A C16A 110.3(3) . .
C11A C17A C6A 122.2(3) . .
C16A C17A C6A 127.5(3) . .
N2A C18A C9A 179.0(5) . .
N4A C19A C20A 115.6(3) . .
N4A C19A H19A 108.4 . .
C20A C19A H19A 108.4 . .
N4A C19A H19B 108.4 . .
C20A C19A H19B 108.4 . .
H19A C19A H19B 107.4 . .
C21A C20A C25A 113.8(4) . .
C21A C20A C19A 123.4(4) . .
C25A C20A C19A 122.8(4) . .
F1A C21A C22A 117.6(4) . .
F1A C21A C20A 117.8(4) . .
C22A C21A C20A 124.6(4) . .
C23A C22A C21A 117.9(5) . .
C23A C22A H22A 121.0 . .
C21A C22A H22A 121.0 . .
C22A C23A C24A 120.9(5) . .
C22A C23A H23A 119.5 . .
C24A C23A H23A 119.5 . .
C25A C24A C23A 118.3(5) . .
C25A C24A H24A 120.9 . .
C23A C24A H24A 120.9 . .
F2A C25A C24A 118.3(4) . .
F2A C25A C20A 117.3(4) . .
C24A C25A C20A 124.4(4) . .
C8B C1B C2B 118.3(4) . .
C8B C1B H1B 120.9 . .
C2B C1B H1B 120.9 . .
C3B C2B C1B 120.9(4) . .
C3B C2B H2B 119.6 . .
C1B C2B H2B 119.6 . .
C2B C3B C4B 121.5(4) . .
C2B C3B H3B 119.3 . .
C4B C3B H3B 119.3 . .
C3B C4B C5B 117.4(4) . .
C3B C4B H4B 121.3 . .
C5B C4B H4B 121.3 . .
C4B C5B C8B 121.7(4) . .
C4B C5B N1B 128.4(3) . .
C8B C5B N1B 109.9(3) . .
O1B C6B N1B 126.8(3) . .
O1B C6B C7B 124.5(3) . .
N1B C6B C7B 108.6(3) . .
C17B C7B C8B 113.9(3) . .
C17B C7B C9B 108.5(3) . .
C8B C7B C9B 113.3(3) . .
C17B C7B C6B 110.2(3) . .
C8B C7B C6B 100.5(3) . .
C9B C7B C6B 110.1(3) . .
C1B C8B C5B 120.3(3) . .
C1B C8B C7B 130.8(3) . .
C5B C8B C7B 108.9(3) . .
C10B C9B C18B 119.8(3) . .
C10B C9B C7B 123.8(3) . .
C18B C9B C7B 116.4(3) . .
N3B C10B C9B 127.1(3) . .
N3B C10B O2B 109.2(3) . .
C9B C10B O2B 123.7(3) . .
C17B C11B O2B 126.5(3) . .
C17B C11B S1B 115.3(2) . .
O2B C11B S1B 118.1(2) . .
C16B C12B C13B 123.7(3) . .
C16B C12B S1B 112.5(3) . .
C13B C12B S1B 123.7(3) . .
C12B C13B C14B 107.8(3) . .
C12B C13B H13C 110.1 . .
C14B C13B H13C 110.1 . .
C12B C13B H13D 110.1 . .
C14B C13B H13D 110.1 . .
H13C C13B H13D 108.5 . .
N4B C14B C13B 110.8(3) . .
N4B C14B H14C 109.5 . .
C13B C14B H14C 109.5 . .
N4B C14B H14D 109.5 . .
C13B C14B H14D 109.5 . .
H14C C14B H14D 108.1 . .
N4B C15B C16B 111.4(3) . .
N4B C15B H15C 109.3 . .
C16B C15B H15C 109.3 . .
N4B C15B H15D 109.3 . .
C16B C15B H15D 109.3 . .
H15C C15B H15D 108.0 . .
C12B C16B C17B 113.0(3) . .
C12B C16B C15B 121.6(3) . .
C17B C16B C15B 125.4(3) . .
C11B C17B C16B 109.9(3) . .
C11B C17B C7B 122.0(3) . .
C16B C17B C7B 128.1(3) . .
N2B C18B C9B 178.2(4) . .
N4B C19B C20B 115.3(3) . .
N4B C19B H19C 108.4 . .
C20B C19B H19C 108.4 . .
N4B C19B H19D 108.4 . .
C20B C19B H19D 108.4 . .
H19C C19B H19D 107.5 . .
C21B C20B C25B 114.3(4) . .
C21B C20B C19B 123.6(4) . .
C25B C20B C19B 122.1(4) . .
F1B C21B C20B 117.0(4) . .
F1B C21B C22B 118.4(5) . .
C20B C21B C22B 124.6(5) . .
C23B C22B C21B 117.2(6) . .
C23B C22B H22B 121.4 . .
C21B C22B H22B 121.4 . .
C22B C23B C24B 123.1(6) . .
C22B C23B H23B 118.5 . .
C24B C23B H23B 118.5 . .
C23B C24B C25B 117.0(6) . .
C23B C24B H24B 121.5 . .
C25B C24B H24B 121.5 . .
F2B C25B C20B 117.9(4) . .
F2B C25B C24B 118.4(5) . .
C20B C25B C24B 123.7(5) . .
C7A N1A C8A 112.5(3) . .
C7A N1A H3N 117(3) . .
C8A N1A H3N 131(3) . .
C10A N3A H3A1 120.0 . .
C10A N3A H3A2 120.0 . .
H3A1 N3A H3A2 120.0 . .
C14A N4A C15A 111.3(3) . .
C14A N4A C19A 113.5(3) . .
C15A N4A C19A 112.0(3) . .
C6B N1B C5B 111.9(3) . .
C6B N1B H6N 120(2) . .
C5B N1B H6N 126(2) . .
C10B N3B H3B1 120.0 . .
C10B N3B H3B2 120.0 . .
H3B1 N3B H3B2 120.0 . .
C19B N4B C14B 113.9(3) . .
C19B N4B C15B 112.6(3) . .
C14B N4B C15B 111.5(3) . .
H4O O3 H5O 105(5) . .
C10A O2A C11A 115.3(2) . .
C10B O2B C11B 115.4(2) . .
C11A S1A C12A 89.29(16) . .
C11B S1B C12B 89.26(16) . .
O6A C26A O6A 95.7(9) 2_665 .
O6A C26A C27A 82.7(9) 2_665 .
O6A C26A C27A 102.4(9) . .
O6A C26A C26A 48.7(6) 2_665 2_665
O6A C26A C26A 47.0(7) . 2_665
C27A C26A C26A 94.0(6) . 2_665
C26A O6A C26A 84.3(9) 2_665 .
C26A O6A C27A 50.3(7) 2_665 2_665
C26A O6A C27A 95.3(10) . 2_665
C26A C27A O6A 47.0(7) . 2_665
O6B C26B C27B 139.8(17) . .

loop_
_geom_bond_atom_site_label_1
_geom_bond_atom_site_label_2
_geom_bond_distance
_geom_bond_site_symmetry_2
C1A C2A 1.369(6) .
C1A C8A 1.382(5) .
C1A H1A 0.9300 .
C2A C3A 1.380(6) .
C2A H2A 0.9300 .
C3A C4A 1.390(5) .
C3A H3A 0.9300 .
C4A C5A 1.368(5) .
C4A H4A 0.9300 .
C5A C8A 1.387(5) .
C5A C6A 1.522(5) .
C6A C17A 1.497(5) .
C6A C9A 1.518(4) .
C6A C7A 1.557(5) .
C7A O1A 1.221(4) .
C7A N1A 1.343(5) .
C8A N1A 1.395(5) .
C9A C10A 1.352(4) .
C9A C18A 1.408(5) .
C10A N3A 1.336(4) .
C10A O2A 1.365(4) .
C11A C17A 1.341(4) .
C11A O2A 1.381(4) .
C11A S1A 1.720(4) .
C12A C16A 1.348(5) .
C12A C13A 1.500(5) .
C12A S1A 1.731(3) .
C13A C14A 1.516(5) .
C13A H13A 0.9700 .
C13A H13B 0.9700 .
C14A N4A 1.458(5) .
C14A H14A 0.9700 .
C14A H14B 0.9700 .
C15A N4A 1.463(4) .
C15A C16A 1.495(5) .
C15A H15A 0.9700 .
C15A H15B 0.9700 .
C16A C17A 1.446(4) .
C18A N2A 1.159(5) .
C19A N4A 1.470(4) .
C19A C20A 1.514(6) .
C19A H19A 0.9700 .
C19A H19B 0.9700 .
C20A C21A 1.378(6) .
C20A C25A 1.383(6) .
C21A F1A 1.358(5) .
C21A C22A 1.377(6) .
C22A C23A 1.365(7) .
C22A H22A 0.9300 .
C23A C24A 1.373(7) .
C23A H23A 0.9300 .
C24A C25A 1.368(7) .
C24A H24A 0.9300 .
C25A F2A 1.351(5) .
C1B C8B 1.374(5) .
C1B C2B 1.386(5) .
C1B H1B 0.9300 .
C2B C3B 1.373(6) .
C2B H2B 0.9300 .
C3B C4B 1.378(6) .
C3B H3B 0.9300 .
C4B C5B 1.379(5) .
C4B H4B 0.9300 .
C5B C8B 1.388(5) .
C5B N1B 1.393(5) .
C6B O1B 1.226(4) .
C6B N1B 1.346(4) .
C6B C7B 1.555(5) .
C7B C17B 1.493(4) .
C7B C8B 1.523(4) .
C7B C9B 1.528(4) .
C9B C10B 1.350(4) .
C9B C18B 1.403(5) .
C10B N3B 1.348(4) .
C10B O2B 1.365(4) .
C11B C17B 1.341(4) .
C11B O2B 1.383(4) .
C11B S1B 1.710(3) .
C12B C16B 1.346(5) .
C12B C13B 1.502(5) .
C12B S1B 1.733(3) .
C13B C14B 1.520(5) .
C13B H13C 0.9700 .
C13B H13D 0.9700 .
C14B N4B 1.454(5) .
C14B H14C 0.9700 .
C14B H14D 0.9700 .
C15B N4B 1.456(4) .
C15B C16B 1.501(4) .
C15B H15C 0.9700 .
C15B H15D 0.9700 .
C16B C17B 1.437(4) .
C18B N2B 1.157(5) .
C19B N4B 1.450(4) .
C19B C20B 1.516(5) .
C19B H19C 0.9700 .
C19B H19D 0.9700 .
C20B C21B 1.371(6) .
C20B C25B 1.386(6) .
C21B F1B 1.355(5) .
C21B C22B 1.381(7) .
C22B C23B 1.345(9) .
C22B H22B 0.9300 .
C23B C24B 1.364(9) .
C23B H23B 0.9300 .
C24B C25B 1.388(7) .
C24B H24B 0.9300 .
C25B F2B 1.340(6) .
N1A H3N 0.83(4) .
N3A H3A1 0.8600 .
N3A H3A2 0.8600 .
N1B H6N 0.89(4) .
N3B H3B1 0.8600 .
N3B H3B2 0.8600 .
O3 H4O 0.90(6) .
O3 H5O 1.00(7) .
C26A O6A 1.378(17) 2_665
C26A O6A 1.416(14) .
C26A C27A 1.449(13) .
C26A C26A 1.876(8) 2_665
O6A C26A 1.378(17) 2_665
O6A C27A 1.87(2) 2_665
C27A O6A 1.87(2) 2_665
C27B C26B 1.50(2) .
O6B C26B 1.242(18) .

loop_
_geom_torsion_atom_site_label_1
_geom_torsion_atom_site_label_2
_geom_torsion_atom_site_label_3
_geom_torsion_atom_site_label_4
_geom_torsion
_geom_torsion_site_symmetry_1
_geom_torsion_site_symmetry_4
C8A C1A C2A C3A 1.5(6) . .
C1A C2A C3A C4A -0.3(6) . .
C2A C3A C4A C5A -0.9(5) . .
C3A C4A C5A C8A 0.9(5) . .
C3A C4A C5A C6A -177.5(3) . .
C4A C5A C6A C17A 58.2(5) . .
C8A C5A C6A C17A -120.3(3) . .
C4A C5A C6A C9A -65.1(5) . .
C8A C5A C6A C9A 116.4(3) . .
C4A C5A C6A C7A 176.3(3) . .
C8A C5A C6A C7A -2.3(3) . .
C17A C6A C7A O1A -54.1(4) . .
C9A C6A C7A O1A 64.7(5) . .
C5A C6A C7A O1A -175.0(4) . .
C17A C6A C7A N1A 124.0(3) . .
C9A C6A C7A N1A -117.2(3) . .
C5A C6A C7A N1A 3.0(4) . .
C2A C1A C8A C5A -1.5(6) . .
C2A C1A C8A N1A 176.4(4) . .
C4A C5A C8A C1A 0.4(5) . .
C6A C5A C8A C1A 179.1(3) . .
C4A C5A C8A N1A -177.9(3) . .
C6A C5A C8A N1A 0.8(4) . .
C17A C6A C9A C10A -3.3(5) . .
C5A C6A C9A C10A 123.7(4) . .
C7A C6A C9A C10A -123.6(4) . .
C17A C6A C9A C18A 176.4(3) . .
C5A C6A C9A C18A -56.6(4) . .
C7A C6A C9A C18A 56.0(4) . .
C18A C9A C10A N3A 3.2(6) . .
C6A C9A C10A N3A -177.1(3) . .
C18A C9A C10A O2A -178.4(3) . .
C6A C9A C10A O2A 1.3(5) . .
C16A C12A C13A C14A -19.3(5) . .
S1A C12A C13A C14A 161.8(3) . .
C12A C13A C14A N4A 50.5(4) . .
C13A C12A C16A C17A -179.6(3) . .
S1A C12A C16A C17A -0.5(4) . .
C13A C12A C16A C15A 1.8(5) . .
S1A C12A C16A C15A -179.1(3) . .
N4A C15A C16A C12A -14.2(5) . .
N4A C15A C16A C17A 167.4(3) . .
O2A C11A C17A C16A -179.9(3) . .
S1A C11A C17A C16A -0.9(4) . .
O2A C11A C17A C6A 1.4(6) . .
S1A C11A C17A C6A -179.7(2) . .
C12A C16A C17A C11A 0.9(4) . .
C15A C16A C17A C11A 179.5(3) . .
C12A C16A C17A C6A 179.6(3) . .
C15A C16A C17A C6A -1.9(6) . .
C9A C6A C17A C11A 2.0(4) . .
C5A C6A C17A C11A -124.5(3) . .
C7A C6A C17A C11A 122.9(3) . .
C9A C6A C17A C16A -176.5(3) . .
C5A C6A C17A C16A 57.0(4) . .
C7A C6A C17A C16A -55.6(4) . .
C10A C9A C18A N2A 147(24) . .
C6A C9A C18A N2A -33(24) . .
N4A C19A C20A C21A -85.5(4) . .
N4A C19A C20A C25A 93.6(5) . .
C25A C20A C21A F1A 176.2(3) . .
C19A C20A C21A F1A -4.7(5) . .
C25A C20A C21A C22A -1.6(5) . .
C19A C20A C21A C22A 177.5(3) . .
F1A C21A C22A C23A -177.5(3) . .
C20A C21A C22A C23A 0.4(6) . .
C21A C22A C23A C24A 0.8(6) . .
C22A C23A C24A C25A -0.6(7) . .
C23A C24A C25A F2A 179.0(4) . .
C23A C24A C25A C20A -0.9(7) . .
C21A C20A C25A F2A -178.0(3) . .
C19A C20A C25A F2A 2.8(5) . .
C21A C20A C25A C24A 1.9(6) . .
C19A C20A C25A C24A -177.3(4) . .
C8B C1B C2B C3B 2.4(6) . .
C1B C2B C3B C4B -2.2(7) . .
C2B C3B C4B C5B 0.2(6) . .
C3B C4B C5B C8B 1.4(6) . .
C3B C4B C5B N1B -175.9(4) . .
O1B C6B C7B C17B 53.7(5) . .
N1B C6B C7B C17B -125.2(3) . .
O1B C6B C7B C8B 174.2(4) . .
N1B C6B C7B C8B -4.7(4) . .
O1B C6B C7B C9B -66.0(5) . .
N1B C6B C7B C9B 115.1(3) . .
C2B C1B C8B C5B -0.8(6) . .
C2B C1B C8B C7B 177.2(4) . .
C4B C5B C8B C1B -1.1(5) . .
N1B C5B C8B C1B 176.6(3) . .
C4B C5B C8B C7B -179.5(3) . .
N1B C5B C8B C7B -1.8(4) . .
C17B C7B C8B C1B -56.6(5) . .
C9B C7B C8B C1B 68.2(5) . .
C6B C7B C8B C1B -174.4(4) . .
C17B C7B C8B C5B 121.6(3) . .
C9B C7B C8B C5B -113.7(3) . .
C6B C7B C8B C5B 3.8(3) . .
C17B C7B C9B C10B 1.0(4) . .
C8B C7B C9B C10B -126.6(4) . .
C6B C7B C9B C10B 121.7(4) . .
C17B C7B C9B C18B -178.1(3) . .
C8B C7B C9B C18B 54.3(4) . .
C6B C7B C9B C18B -57.4(4) . .
C18B C9B C10B N3B -3.0(6) . .
C7B C9B C10B N3B 177.9(3) . .
C18B C9B C10B O2B -179.5(3) . .
C7B C9B C10B O2B 1.5(5) . .
C16B C12B C13B C14B 18.9(5) . .
S1B C12B C13B C14B -159.0(3) . .
C12B C13B C14B N4B -50.4(4) . .
C13B C12B C16B C17B -179.1(3) . .
S1B C12B C16B C17B -1.0(4) . .
C13B C12B C16B C15B -1.5(5) . .
S1B C12B C16B C15B 176.6(3) . .
N4B C15B C16B C12B 14.6(5) . .
N4B C15B C16B C17B -168.1(3) . .
O2B C11B C17B C16B -176.5(3) . .
S1B C11B C17B C16B -0.1(4) . .
O2B C11B C17B C7B 2.9(5) . .
S1B C11B C17B C7B 179.2(2) . .
C12B C16B C17B C11B 0.8(4) . .
C15B C16B C17B C11B -176.7(3) . .
C12B C16B C17B C7B -178.5(3) . .
C15B C16B C17B C7B 4.0(5) . .
C8B C7B C17B C11B 124.3(3) . .
C9B C7B C17B C11B -3.0(4) . .
C6B C7B C17B C11B -123.7(3) . .
C8B C7B C17B C16B -56.5(4) . .
C9B C7B C17B C16B 176.2(3) . .
C6B C7B C17B C16B 55.5(4) . .
C10B C9B C18B N2B 173(17) . .
C7B C9B C18B N2B -8(17) . .
N4B C19B C20B C21B 87.2(5) . .
N4B C19B C20B C25B -91.2(5) . .
C25B C20B C21B F1B -175.5(3) . .
C19B C20B C21B F1B 5.9(5) . .
C25B C20B C21B C22B 2.2(6) . .
C19B C20B C21B C22B -176.3(4) . .
F1B C21B C22B C23B 176.8(4) . .
C20B C21B C22B C23B -0.9(7) . .
C21B C22B C23B C24B -0.9(8) . .
C22B C23B C24B C25B 1.0(8) . .
C21B C20B C25B F2B 176.6(3) . .
C19B C20B C25B F2B -4.8(5) . .
C21B C20B C25B C24B -2.0(6) . .
C19B C20B C25B C24B 176.5(4) . .
C23B C24B C25B F2B -178.1(4) . .
C23B C24B C25B C20B 0.5(7) . .
O1A C7A N1A C8A 175.2(4) . .
C6A C7A N1A C8A -2.8(4) . .
C1A C8A N1A C7A -176.8(4) . .
C5A C8A N1A C7A 1.3(5) . .
C13A C14A N4A C15A -66.8(4) . .
C13A C14A N4A C19A 165.8(3) . .
C16A C15A N4A C14A 45.6(4) . .
C16A C15A N4A C19A 173.8(3) . .
C20A C19A N4A C14A 70.4(4) . .
C20A C19A N4A C15A -56.6(5) . .
O1B C6B N1B C5B -174.8(4) . .
C7B C6B N1B C5B 4.0(4) . .
C4B C5B N1B C6B 176.0(4) . .
C8B C5B N1B C6B -1.5(4) . .
C20B C19B N4B C14B -67.2(4) . .
C20B C19B N4B C15B 61.0(5) . .
C13B C14B N4B C19B -163.2(3) . .
C13B C14B N4B C15B 68.0(4) . .
C16B C15B N4B C19B -176.5(3) . .
C16B C15B N4B C14B -47.0(4) . .
N3A C10A O2A C11A -179.1(3) . .
C9A C10A O2A C11A 2.3(5) . .
C17A C11A O2A C10A -3.7(5) . .
S1A C11A O2A C10A 177.4(2) . .
N3B C10B O2B C11B -179.0(3) . .
C9B C10B O2B C11B -2.0(5) . .
C17B C11B O2B C10B -0.2(5) . .
S1B C11B O2B C10B -176.4(2) . .
C17A C11A S1A C12A 0.6(3) . .
O2A C11A S1A C12A 179.6(3) . .
C16A C12A S1A C11A 0.0(3) . .
C13A C12A S1A C11A 179.1(3) . .
C17B C11B S1B C12B -0.4(3) . .
O2B C11B S1B C12B 176.3(3) . .
C16B C12B S1B C11B 0.8(3) . .
C13B C12B S1B C11B 178.8(3) . .
O6A C26A O6A C26A 0.000(1) 2_665 2_665
C27A C26A O6A C26A -83.8(9) . 2_665
O6A C26A O6A C27A -49.1(7) 2_665 2_665
C27A C26A O6A C27A -132.9(6) . 2_665
C26A C26A O6A C27A -49.1(7) 2_665 2_665
O6A C26A C27A O6A 94.3(10) . 2_665
C26A C26A C27A O6A 47.5(6) 2_665 2_665
